data_4074705
loop_
_publ_author_name
'Burlakov, Vladimir V.'
'Arndt, Perdita'
'Baumann, Wolfgang'
'Spannenberg, Anke'
'Rosenthal, Uwe'

_publ_section_title
;
 Simple Alumination Reactions of Pentamethylcyclopentadienyl Ligands in
 the Decamethylzirconocene&#x2212;Bis(trimethylsilyl)acetylene Complex
 Cp*2Zr(\h2-Me3SiC2SiMe3)
;
_journal_issue 2
_journal_name_full Organometallics
_journal_page_first 519
_journal_paper_doi 10.1021/om050821i
_journal_volume 25
_journal_year 2006
_chemical_formula_sum 'C36 H67 Al Si2 Zr'
_chemical_formula_weight 674.28
_chemical_name_systematic
; 
 ? 
;
_space_group_IT_number 14
_symmetry_cell_setting monoclinic
_symmetry_space_group_name_Hall '-P 2yn'
_symmetry_space_group_name_H-M 'P 1 21/n 1'
_atom_sites_solution_hydrogens geom
_atom_sites_solution_primary direct
_atom_sites_solution_secondary difmap
_audit_creation_method SHELXL
_cell_angle_alpha 90.00
_cell_angle_beta 112.55(3)
_cell_angle_gamma 90.00
_cell_formula_units_Z 4
_cell_length_a 15.302(3)
_cell_length_b 15.983(3)
_cell_length_c 17.352(3)
_cell_measurement_reflns_used 5000
_cell_measurement_temperature 200(2)
_cell_measurement_theta_max 20
_cell_measurement_theta_min 4
_cell_volume 3919.4(15)
_computing_cell_refinement STOE-CELL
_computing_data_collection STOE-EXPOSE
_computing_data_reduction STOE-INTEGRATE
_computing_molecular_graphics XP
_computing_publication_material SHELXL-93
_computing_structure_refinement 'SHELXL-93 (Sheldrick, 1993)'
_computing_structure_solution 'SHELXS-86 (Sheldrick, 1990)'
_diffrn_ambient_temperature 200(2)
_diffrn_measurement_device STOE-IPDS
_diffrn_measurement_method 'laser scanned imaging plate'
_diffrn_radiation_monochromator graphite
_diffrn_radiation_source 'fine-focus sealed tube'
_diffrn_radiation_type MoK\a
_diffrn_radiation_wavelength 0.71073
_diffrn_reflns_av_R_equivalents 0.0337
_diffrn_reflns_av_sigmaI/netI 0.0722
_diffrn_reflns_limit_h_max 16
_diffrn_reflns_limit_h_min -17
_diffrn_reflns_limit_k_max 18
_diffrn_reflns_limit_k_min -18
_diffrn_reflns_limit_l_max 19
_diffrn_reflns_limit_l_min 0
_diffrn_reflns_number 11437
_diffrn_reflns_theta_max 24.28
_diffrn_reflns_theta_min 1.80
_diffrn_standards_interval_time 360
_diffrn_standards_number 50-200
_exptl_absorpt_coefficient_mu 0.385
_exptl_absorpt_correction_type no
_exptl_crystal_colour light-yellow
_exptl_crystal_density_diffrn 1.143
_exptl_crystal_description prism
_exptl_crystal_F_000 1456
_exptl_crystal_size_max 0.4
_exptl_crystal_size_mid 0.4
_exptl_crystal_size_min 0.3
_refine_diff_density_max 0.456
_refine_diff_density_min -0.539
_refine_diff_density_rms 0.073
_refine_ls_extinction_method none
_refine_ls_goodness_of_fit_all 0.917
_refine_ls_goodness_of_fit_obs 1.026
_refine_ls_matrix_type full
_refine_ls_number_parameters 366
_refine_ls_number_reflns 6211
_refine_ls_number_restraints 6
_refine_ls_restrained_S_all 0.916
_refine_ls_restrained_S_obs 1.025
_refine_ls_R_factor_all 0.0641
_refine_ls_R_factor_obs 0.0386
_refine_ls_shift/esd_max -0.001
_refine_ls_shift/esd_mean 0.000
_refine_ls_structure_factor_coef Fsqd
_refine_ls_weighting_details 'w=1/[\s^2^(Fo^2^)+(0.0494P)^2^+0.0000P] where P=(Fo^2^+2Fc^2^)/3'
_refine_ls_weighting_scheme calc
_refine_ls_wR_factor_all 0.0927
_refine_ls_wR_factor_obs 0.0858
_reflns_number_observed 4355
_reflns_number_total 6211
_reflns_observed_criterion >2sigma(I)
_cod_data_source_file om050821isi20050923_025009.cif
_cod_data_source_block ks227
_cod_depositor_comments
;
The following automatic conversions were performed:

'_refine_ls_weighting_scheme' value 'calc
w=1/[\s^2^(Fo^2^)+(0.0494P)^2^+0.0000P] where P=(Fo^2^+2Fc^2^)/3' was
changed to 'calc'. New tag '_refine_ls_weighting_details' was
created. The value of the new tag was set to
'w=1/[\s^2^(Fo^2^)+(0.0494P)^2^+0.0000P] where P=(Fo^2^+2Fc^2^)/3'.

Automatic conversion script
Id: cif_fix_values 3143 2015-03-26 13:38:13Z robertas 
;
_cod_original_cell_volume 3919.3(13)
_cod_original_sg_symbol_H-M P2(1)/n
_cod_database_code 4074705

loop_
_symmetry_equiv_pos_as_xyz
'x, y, z'
'-x+1/2, y+1/2, -z+1/2'
'-x, -y, -z'
'x-1/2, -y-1/2, z-1/2'

loop_
_atom_site_aniso_label
_atom_site_aniso_U_11
_atom_site_aniso_U_22
_atom_site_aniso_U_33
_atom_site_aniso_U_23
_atom_site_aniso_U_13
_atom_site_aniso_U_12
C1 0.020(2) 0.025(2) 0.018(2) 0.004(2) 0.005(2) 0.0002(15)
C2 0.019(2) 0.026(2) 0.021(2) 0.005(2) 0.008(2) -0.0021(15)
C3 0.028(2) 0.042(2) 0.016(2) -0.007(2) 0.008(2) -0.001(2)
C4 0.026(2) 0.035(2) 0.016(2) 0.001(2) 0.004(2) -0.002(2)
C5 0.025(2) 0.029(2) 0.014(2) 0.002(2) 0.001(2) 0.006(2)
C6 0.022(2) 0.039(2) 0.017(2) -0.004(2) 0.005(2) -0.001(2)
C7 0.028(2) 0.034(2) 0.020(2) -0.010(2) 0.006(2) -0.002(2)
C8 0.049(3) 0.044(3) 0.042(3) -0.018(2) 0.017(2) -0.005(2)
C9 0.021(2) 0.025(2) 0.034(2) 0.012(2) 0.009(2) 0.005(2)
C10 0.024(2) 0.020(2) 0.023(2) 0.006(2) 0.007(2) 0.002(2)
C11 0.027(2) 0.020(2) 0.025(2) 0.010(2) 0.009(2) 0.0052(15)
C12 0.031(2) 0.017(2) 0.031(2) 0.009(2) 0.009(2) 0.004(2)
C13 0.039(2) 0.021(2) 0.039(2) 0.006(2) 0.022(2) 0.011(2)
C14 0.065(3) 0.041(3) 0.059(3) -0.003(2) 0.032(3) 0.018(2)
C15 0.059(3) 0.034(2) 0.059(3) 0.004(2) 0.035(2) 0.009(2)
C16 0.083(4) 0.046(3) 0.045(3) -0.011(2) 0.000(3) -0.004(3)
C17 0.066(3) 0.033(2) 0.096(4) -0.003(2) 0.049(3) -0.011(2)
C18 0.033(2) 0.045(2) 0.031(2) 0.005(2) 0.017(2) 0.005(2)
C19 0.031(2) 0.045(2) 0.037(2) -0.008(2) 0.019(2) -0.004(2)
C20 0.038(3) 0.088(4) 0.083(4) 0.016(3) 0.037(3) 0.014(3)
C21 0.039(2) 0.043(2) 0.034(2) 0.002(2) 0.017(2) 0.002(2)
C24 0.036(2) 0.032(2) 0.034(2) 0.012(2) 0.022(2) 0.005(2)
C25 0.058(3) 0.065(3) 0.063(3) 0.008(3) 0.040(3) 0.019(3)
C26 0.028(2) 0.056(3) 0.070(3) 0.011(2) 0.018(2) -0.008(2)
C27 0.055(3) 0.064(3) 0.060(3) 0.021(2) 0.040(3) 0.006(2)
C28 0.047(3) 0.071(3) 0.035(2) -0.009(2) 0.026(2) -0.002(2)
C29 0.025(2) 0.059(3) 0.056(3) 0.024(2) 0.015(2) 0.012(2)
C30 0.028(2) 0.049(3) 0.037(2) -0.003(2) 0.011(2) -0.006(2)
C31 0.040(2) 0.037(2) 0.030(2) 0.005(2) 0.004(2) 0.000(2)
C32 0.035(2) 0.048(2) 0.029(2) 0.009(2) 0.010(2) 0.019(2)
C33 0.050(3) 0.031(2) 0.059(3) 0.002(2) 0.016(2) -0.012(2)
C34 0.042(2) 0.040(2) 0.028(2) 0.011(2) 0.009(2) 0.000(2)
C35 0.062(3) 0.070(3) 0.066(3) 0.021(3) 0.043(3) 0.004(3)
Al1 0.0275(6) 0.0301(6) 0.0231(6) 0.0053(5) 0.0148(5) 0.0045(5)
Si1 0.0349(6) 0.0229(5) 0.0321(6) -0.0018(5) 0.0111(5) -0.0021(5)
Si2 0.0284(6) 0.0402(6) 0.0407(6) 0.0076(5) 0.0226(5) 0.0035(5)
Zr1 0.0169(2) 0.0165(2) 0.0170(2) 0.0001(2) 0.00771(13) 0.0012(2)

loop_
_atom_site_label
_atom_site_type_symbol
_atom_site_fract_x
_atom_site_fract_y
_atom_site_fract_z
_atom_site_U_iso_or_equiv
_atom_site_thermal_displace_type
_atom_site_occupancy
_atom_site_calc_flag
_atom_site_refinement_flags
_atom_site_disorder_group
C1 C 0.5676(2) 0.2069(2) 0.7335(2) 0.0218(8) Uani 1 d . .
C2 C 0.5350(2) 0.2630(2) 0.7719(2) 0.0222(8) Uani 1 d . .
C3 C 0.3976(2) 0.1275(2) 0.5752(2) 0.0290(8) Uani 1 d . .
C4 C 0.3635(2) 0.2037(2) 0.5938(2) 0.0269(8) Uani 1 d . .
C5 C 0.2936(2) 0.1843(2) 0.6258(2) 0.0242(8) Uani 1 d . .
C6 C 0.2835(2) 0.0968(2) 0.6258(2) 0.0265(8) Uani 1 d . .
C7 C 0.3472(2) 0.0607(2) 0.5932(2) 0.0283(9) Uani 1 d . .
C8 C 0.3444(3) -0.0268(2) 0.5611(3) 0.0452(11) Uani 1 d . .
H8A H 0.3054(3) -0.0620(2) 0.5816(3) 0.068 Uiso 1 calc R .
H8B H 0.4088(3) -0.0494(2) 0.5807(3) 0.068 Uiso 1 calc R .
H8C H 0.3172(3) -0.0262(2) 0.4999(3) 0.068 Uiso 1 calc R .
C9 C 0.5894(2) 0.0445(2) 0.8313(2) 0.0273(8) Uani 1 d . .
C10 C 0.5453(2) 0.0798(2) 0.8822(2) 0.0232(8) Uani 1 d . .
C11 C 0.4575(2) 0.0385(2) 0.8640(2) 0.0243(8) Uani 1 d . .
C12 C 0.4443(2) -0.0175(2) 0.7975(2) 0.0272(8) Uani 1 d . .
C13 C 0.5264(3) -0.0132(2) 0.7774(2) 0.0308(9) Uani 1 d . .
C14 C 0.5530(3) -0.0744(3) 0.7234(3) 0.0524(12) Uani 1 d . .
H14A H 0.4978(3) -0.1083(3) 0.6911(3) 0.079 Uiso 1 calc R .
H14B H 0.6040(3) -0.1110(3) 0.7589(3) 0.079 Uiso 1 calc R .
H14C H 0.5746(3) -0.0435(3) 0.6852(3) 0.079 Uiso 1 calc R .
C15 C 0.4405(3) 0.4206(2) 0.7930(3) 0.0470(11) Uani 1 d . .
H15A H 0.4013(3) 0.4205(2) 0.7332(3) 0.070 Uiso 1 calc R .
H15B H 0.4489(3) 0.4783(2) 0.8138(3) 0.070 Uiso 1 calc R .
H15C H 0.4093(3) 0.3876(2) 0.8227(3) 0.070 Uiso 1 calc R .
C16 C 0.6309(4) 0.3747(3) 0.9233(3) 0.0650(14) Uani 1 d . .
H16A H 0.6929(4) 0.3502(3) 0.9326(3) 0.097 Uiso 1 calc R .
H16B H 0.5997(4) 0.3417(3) 0.9530(3) 0.097 Uiso 1 calc R .
H16C H 0.6393(4) 0.4324(3) 0.9441(3) 0.097 Uiso 1 calc R .
C17 C 0.6112(3) 0.4430(2) 0.7541(3) 0.0600(13) Uani 1 d . .
H17A H 0.5717(3) 0.4425(2) 0.6944(3) 0.090 Uiso 1 calc R .
H17B H 0.6746(3) 0.4223(2) 0.7628(3) 0.090 Uiso 1 calc R .
H17C H 0.6158(3) 0.5002(2) 0.7755(3) 0.090 Uiso 1 calc R .
C18 C 0.1865(3) 0.1625(2) 0.8281(2) 0.0350(9) Uani 1 d . .
H18A H 0.1636(3) 0.2153(2) 0.7971(2) 0.042 Uiso 1 calc R .
H18B H 0.1637(3) 0.1160(2) 0.7875(2) 0.042 Uiso 1 calc R .
C19 C 0.1413(2) 0.1534(2) 0.8919(2) 0.0359(10) Uani 1 d D .
H19 H 0.1705(2) 0.1965(2) 0.9361(2) 0.043 Uiso 1 calc R .
C20 C 0.0356(3) 0.1693(3) 0.8550(3) 0.0657(14) Uani 1 d D .
H20A H 0.0231(3) 0.2242(3) 0.8278(3) 0.099 Uiso 1 calc R .
H20B H 0.0111(3) 0.1682(3) 0.8996(3) 0.099 Uiso 1 calc R .
H20C H 0.0042(3) 0.1259(3) 0.8139(3) 0.099 Uiso 1 calc R .
C21 C 0.3789(3) 0.2659(2) 0.9389(2) 0.0377(9) Uani 1 d D .
H21A H 0.4473(3) 0.2679(2) 0.9498(2) 0.045 Uiso 1 calc R 1
H21B H 0.3493(3) 0.3140(2) 0.9022(2) 0.045 Uiso 1 calc R 1
C22A C 0.3691(4) 0.2819(3) 1.0223(3) 0.0349(12) Uiso 0.75 d PD 1
H22A H 0.3010(4) 0.2879(3) 1.0138(3) 0.042 Uiso 0.75 calc PR 1
C23A C 0.4158(5) 0.2108(4) 1.0843(4) 0.067(2) Uiso 0.75 d PD 1
H23A H 0.4089(5) 0.2219(4) 1.1373(4) 0.101 Uiso 0.75 calc PR 1
H23B H 0.4831(5) 0.2075(4) 1.0940(4) 0.101 Uiso 0.75 calc PR 1
H23C H 0.3850(5) 0.1576(4) 1.0612(4) 0.101 Uiso 0.75 calc PR 1
C36A C 0.4255(7) 0.3602(4) 1.0653(7) 0.083(5) Uiso 0.75 d PD 1
H36A H 0.4184(7) 0.3693(4) 1.1184(7) 0.124 Uiso 0.75 calc PR 1
H36B H 0.4014(7) 0.4090(4) 1.0292(7) 0.124 Uiso 0.75 calc PR 1
H36C H 0.4926(7) 0.3520(4) 1.0757(7) 0.124 Uiso 0.75 calc PR 1
C22B C 0.4245(10) 0.2758(7) 1.0339(3) 0.060(5) Uiso 0.25 d PD 2
H22B H 0.4938(10) 0.2639(7) 1.0545(3) 0.072 Uiso 0.25 calc PR 2
C23B C 0.3764(11) 0.2166(9) 1.0756(9) 0.025(4) Uiso 0.25 d PD 2
H23D H 0.4058(11) 0.2233(9) 1.1364(9) 0.038 Uiso 0.25 calc PR 2
H23E H 0.3839(11) 0.1586(9) 1.0608(9) 0.038 Uiso 0.25 calc PR 2
H23F H 0.3089(11) 0.2302(9) 1.0563(9) 0.038 Uiso 0.25 calc PR 2
C36B C 0.4073(15) 0.3659(8) 1.0565(13) 0.024(6) Uiso 0.25 d PD 2
H36D H 0.4360(15) 0.3731(8) 1.1172(13) 0.036 Uiso 0.25 calc PR 2
H36E H 0.3391(15) 0.3763(8) 1.0368(13) 0.036 Uiso 0.25 calc PR 2
H36F H 0.4359(15) 0.4055(8) 1.0299(13) 0.036 Uiso 0.25 calc PR 2
C24 C 0.3923(3) 0.0533(2) 0.9086(2) 0.0317(9) Uani 1 d . .
H24A H 0.4287(3) 0.0535(2) 0.9697(2) 0.038 Uiso 1 calc R .
H24B H 0.3447(3) 0.0080(2) 0.8953(2) 0.038 Uiso 1 calc R .
C25 C 0.7071(3) 0.1239(3) 0.6639(3) 0.0569(12) Uani 1 d . .
H25A H 0.6536(3) 0.1038(3) 0.6150(3) 0.085 Uiso 1 calc R .
H25B H 0.7250(3) 0.0811(3) 0.7076(3) 0.085 Uiso 1 calc R .
H25C H 0.7609(3) 0.1355(3) 0.6480(3) 0.085 Uiso 1 calc R .
C26 C 0.7769(3) 0.2573(3) 0.7964(3) 0.0519(12) Uani 1 d . .
H26A H 0.7606(3) 0.3088(3) 0.8186(3) 0.078 Uiso 1 calc R .
H26B H 0.8303(3) 0.2681(3) 0.7798(3) 0.078 Uiso 1 calc R .
H26C H 0.7944(3) 0.2137(3) 0.8394(3) 0.078 Uiso 1 calc R .
C27 C 0.6495(3) 0.2997(3) 0.6171(3) 0.0542(12) Uani 1 d . .
H27A H 0.6308(3) 0.3532(3) 0.6336(3) 0.081 Uiso 1 calc R .
H27B H 0.5986(3) 0.2791(3) 0.5665(3) 0.081 Uiso 1 calc R .
H27C H 0.7072(3) 0.3074(3) 0.6060(3) 0.081 Uiso 1 calc R .
C28 C 0.4611(3) 0.1184(3) 0.5268(2) 0.0481(11) Uani 1 d . .
H28A H 0.4745(3) 0.0590(3) 0.5224(2) 0.072 Uiso 1 calc R .
H28B H 0.5206(3) 0.1484(3) 0.5559(2) 0.072 Uiso 1 calc R .
H28C H 0.4294(3) 0.1419(3) 0.4708(2) 0.072 Uiso 1 calc R .
C29 C 0.6930(2) 0.0540(3) 0.8480(3) 0.0465(11) Uani 1 d . .
H29A H 0.7198(2) 0.0992(3) 0.8883(3) 0.070 Uiso 1 calc R .
H29B H 0.7006(2) 0.0674(3) 0.7958(3) 0.070 Uiso 1 calc R .
H29C H 0.7260(2) 0.0016(3) 0.8707(3) 0.070 Uiso 1 calc R .
C30 C 0.2058(3) 0.0507(2) 0.6413(2) 0.0383(10) Uani 1 d . .
H30A H 0.2146(3) -0.0097(2) 0.6378(2) 0.057 Uiso 1 calc R .
H30B H 0.1443(3) 0.0671(2) 0.5991(2) 0.057 Uiso 1 calc R .
H30C H 0.2079(3) 0.0648(2) 0.6969(2) 0.057 Uiso 1 calc R .
C31 C 0.5928(3) 0.1379(2) 0.9534(2) 0.0383(10) Uani 1 d . .
H31A H 0.5482(3) 0.1539(2) 0.9789(2) 0.058 Uiso 1 calc R .
H31B H 0.6139(3) 0.1881(2) 0.9330(2) 0.058 Uiso 1 calc R .
H31C H 0.6476(3) 0.1099(2) 0.9950(2) 0.058 Uiso 1 calc R .
C32 C 0.2316(3) 0.2469(2) 0.6453(2) 0.0378(10) Uani 1 d . .
H32A H 0.2536(3) 0.3036(2) 0.6410(2) 0.057 Uiso 1 calc R .
H32B H 0.2346(3) 0.2374(2) 0.7020(2) 0.057 Uiso 1 calc R .
H32C H 0.1662(3) 0.2403(2) 0.6054(2) 0.057 Uiso 1 calc R .
C33 C 0.3705(3) -0.0853(2) 0.7706(3) 0.0478(11) Uani 1 d . .
H33A H 0.3751(3) -0.1159(2) 0.7233(3) 0.072 Uiso 1 calc R .
H33B H 0.3075(3) -0.0602(2) 0.7538(3) 0.072 Uiso 1 calc R .
H33C H 0.3809(3) -0.1239(2) 0.8171(3) 0.072 Uiso 1 calc R .
C34 C 0.3868(3) 0.2898(2) 0.5736(2) 0.0385(10) Uani 1 d . .
H34A H 0.3533(3) 0.3312(2) 0.5937(2) 0.058 Uiso 1 calc R .
H34B H 0.3672(3) 0.2954(2) 0.5130(2) 0.058 Uiso 1 calc R .
H34C H 0.4552(3) 0.2991(2) 0.6008(2) 0.058 Uiso 1 calc R .
C35 C 0.1611(3) 0.0685(3) 0.9340(3) 0.0601(13) Uani 1 d D .
H35A H 0.2294(3) 0.0584(3) 0.9577(3) 0.090 Uiso 1 calc R .
H35B H 0.1297(3) 0.0250(3) 0.8929(3) 0.090 Uiso 1 calc R .
H35C H 0.1367(3) 0.0673(3) 0.9787(3) 0.090 Uiso 1 calc R .
Al1 Al 0.32775(7) 0.16292(7) 0.87290(6) 0.0254(3) Uani 1 d . .
Si1 Si 0.55717(7) 0.37443(6) 0.81052(6) 0.0305(2) Uani 1 d . .
Si2 Si 0.67257(7) 0.22162(7) 0.70350(7) 0.0336(3) Uani 1 d . .
Zr1 Zr 0.44612(2) 0.12567(2) 0.73444(2) 0.01642(10) Uani 1 d . .
H1 H 0.3691(21) 0.1762(19) 0.7884(19) 0.028(9) Uiso 1 d . .
H2 H 0.4782(23) 0.2426(19) 0.7878(19) 0.027(9) Uiso 1 d . .

loop_
_atom_type_symbol
_atom_type_description
_atom_type_scat_dispersion_real
_atom_type_scat_dispersion_imag
_atom_type_scat_source
C C 0.0033 0.0016 'International Tables Vol C Tables 4.2.6.8 and 6.1.1.4'
H H 0.0000 0.0000 'International Tables Vol C Tables 4.2.6.8 and 6.1.1.4'
Al Al 0.0645 0.0514 'International Tables Vol C Tables 4.2.6.8 and 6.1.1.4'
Si Si 0.0817 0.0704 'International Tables Vol C Tables 4.2.6.8 and 6.1.1.4'
Zr Zr -2.9673 0.5597 'International Tables Vol C Tables 4.2.6.8 and 6.1.1.4'

loop_
_geom_angle_atom_site_label_1
_geom_angle_atom_site_label_2
_geom_angle_atom_site_label_3
_geom_angle
C2 C1 Si2 125.5(3)
C2 C1 Zr1 85.2(2)
Si2 C1 Zr1 149.3(2)
C1 C2 Si1 140.1(3)
C1 C2 Zr1 63.4(2)
Si1 C2 Zr1 156.2(2)
C4 C3 C7 108.6(3)
C4 C3 C28 125.6(3)
C7 C3 C28 124.6(3)
C4 C3 Zr1 75.1(2)
C7 C3 Zr1 73.3(2)
C28 C3 Zr1 127.7(2)
C3 C4 C5 107.6(3)
C3 C4 C34 126.8(3)
C5 C4 C34 125.2(3)
C3 C4 Zr1 73.2(2)
C5 C4 Zr1 72.2(2)
C34 C4 Zr1 126.0(2)
C6 C5 C4 108.5(3)
C6 C5 C32 125.6(3)
C4 C5 C32 125.4(3)
C6 C5 Zr1 72.8(2)
C4 C5 Zr1 75.9(2)
C32 C5 Zr1 123.8(2)
C5 C6 C7 108.1(3)
C5 C6 C30 125.4(3)
C7 C6 C30 125.4(3)
C5 C6 Zr1 75.0(2)
C7 C6 Zr1 75.0(2)
C30 C6 Zr1 125.1(2)
C3 C7 C6 107.2(3)
C3 C7 C8 124.0(3)
C6 C7 C8 126.8(3)
C3 C7 Zr1 74.6(2)
C6 C7 Zr1 72.5(2)
C8 C7 Zr1 131.1(3)
C13 C9 C10 108.0(3)
C13 C9 C29 126.8(3)
C10 C9 C29 123.8(3)
C13 C9 Zr1 72.4(2)
C10 C9 Zr1 73.3(2)
C29 C9 Zr1 130.7(2)
C9 C10 C11 108.2(3)
C9 C10 C31 124.5(3)
C11 C10 C31 126.3(3)
C9 C10 Zr1 74.3(2)
C11 C10 Zr1 76.2(2)
C31 C10 Zr1 124.7(2)
C12 C11 C10 107.6(3)
C12 C11 C24 127.4(3)
C10 C11 C24 124.9(3)
C12 C11 Zr1 72.0(2)
C10 C11 Zr1 71.7(2)
C24 C11 Zr1 121.7(2)
C11 C12 C13 107.8(3)
C11 C12 C33 124.4(3)
C13 C12 C33 125.8(3)
C11 C12 Zr1 76.1(2)
C13 C12 Zr1 72.3(2)
C33 C12 Zr1 130.3(2)
C9 C13 C12 108.2(3)
C9 C13 C14 124.0(3)
C12 C13 C14 126.2(3)
C9 C13 Zr1 75.4(2)
C12 C13 Zr1 74.8(2)
C14 C13 Zr1 127.2(3)
C19 C18 Al1 116.3(2)
C35 C19 C20 109.7(3)
C35 C19 C18 112.0(3)
C20 C19 C18 112.7(3)
C22B C21 Al1 128.4(5)
C22A C21 Al1 121.5(3)
C21 C22A C23A 110.5(4)
C21 C22A C36A 110.7(5)
C23A C22A C36A 103.7(6)
C21 C22B C23B 109.9(8)
C21 C22B C36B 108.6(10)
C23B C22B C36B 107.2(12)
C11 C24 Al1 109.1(2)
C21 Al1 C24 120.8(2)
C21 Al1 C18 110.8(2)
C24 Al1 C18 116.9(2)
C16 Si1 C15 109.4(2)
C16 Si1 C17 110.0(2)
C15 Si1 C17 106.0(2)
C16 Si1 C2 109.4(2)
C15 Si1 C2 106.7(2)
C17 Si1 C2 115.1(2)
C25 Si2 C26 107.7(2)
C25 Si2 C27 104.8(2)
C26 Si2 C27 108.8(2)
C25 Si2 C1 113.0(2)
C26 Si2 C1 109.7(2)
C27 Si2 C1 112.6(2)
C1 Zr1 C13 101.48(12)
C1 Zr1 C6 132.39(11)
C13 Zr1 C6 106.90(12)
C1 Zr1 C2 31.39(11)
C13 Zr1 C2 122.49(11)
C6 Zr1 C2 129.00(11)
C1 Zr1 C10 89.92(11)
C13 Zr1 C10 53.76(11)
C6 Zr1 C10 137.68(11)
C2 Zr1 C10 86.37(10)
C1 Zr1 C12 131.44(11)
C13 Zr1 C12 32.87(11)
C6 Zr1 C12 89.22(11)
C2 Zr1 C12 139.78(11)
C10 Zr1 C12 53.54(11)
C1 Zr1 C9 78.27(11)
C13 Zr1 C9 32.16(11)
C6 Zr1 C9 138.82(12)
C2 Zr1 C9 91.76(11)
C10 Zr1 C9 32.40(10)
C12 Zr1 C9 53.55(11)
C1 Zr1 C5 107.68(11)
C13 Zr1 C5 138.59(12)
C6 Zr1 C5 32.21(11)
C2 Zr1 C5 96.92(11)
C10 Zr1 C5 151.26(11)
C12 Zr1 C5 119.41(11)
C9 Zr1 C5 170.72(11)
C1 Zr1 C7 114.23(12)
C13 Zr1 C7 88.15(12)
C6 Zr1 C7 32.53(10)
C2 Zr1 C7 131.36(11)
C10 Zr1 C7 139.20(11)
C12 Zr1 C7 86.93(11)
C9 Zr1 C7 117.97(12)
C5 Zr1 C7 53.33(11)
C1 Zr1 C3 83.41(11)
C13 Zr1 C3 103.65(12)
C6 Zr1 C3 53.37(11)
C2 Zr1 C3 99.85(11)
C10 Zr1 C3 154.68(11)
C12 Zr1 C3 115.24(12)
C9 Zr1 C3 122.37(11)
C5 Zr1 C3 52.87(11)
C7 Zr1 C3 32.18(11)
C1 Zr1 C11 122.02(11)
C13 Zr1 C11 53.46(11)
C6 Zr1 C11 105.59(11)
C2 Zr1 C11 113.10(11)
C10 Zr1 C11 32.12(10)
C12 Zr1 C11 31.92(11)
C9 Zr1 C11 53.11(11)
C5 Zr1 C11 125.20(11)
C7 Zr1 C11 115.53(11)
C3 Zr1 C11 146.44(11)
C1 Zr1 C4 79.81(11)
C13 Zr1 C4 135.28(11)
C6 Zr1 C4 53.15(11)
C2 Zr1 C4 81.08(11)
C10 Zr1 C4 167.41(11)
C12 Zr1 C4 139.05(11)
C9 Zr1 C4 148.23(11)
C5 Zr1 C4 31.93(10)
C7 Zr1 C4 52.99(11)
C3 Zr1 C4 31.64(11)
C11 Zr1 C4 156.85(11)

loop_
_geom_bond_atom_site_label_1
_geom_bond_atom_site_label_2
_geom_bond_distance
C1 C2 1.324(4)
C1 Si2 1.883(3)
C1 Zr1 2.273(3)
C2 Si1 1.887(3)
C2 Zr1 2.533(3)
C3 C4 1.409(5)
C3 C7 1.421(5)
C3 C28 1.516(5)
C3 Zr1 2.572(3)
C4 C5 1.416(5)
C4 C34 1.497(5)
C4 Zr1 2.597(3)
C5 C6 1.407(5)
C5 C32 1.503(5)
C5 Zr1 2.550(3)
C6 C7 1.423(5)
C6 C30 1.508(5)
C6 Zr1 2.522(3)
C7 C8 1.501(5)
C7 Zr1 2.555(3)
C9 C13 1.401(5)
C9 C10 1.418(5)
C9 C29 1.507(5)
C9 Zr1 2.547(3)
C10 C11 1.420(5)
C10 C31 1.493(5)
C10 Zr1 2.535(3)
C11 C12 1.413(5)
C11 C24 1.498(5)
C11 Zr1 2.594(3)
C12 C13 1.429(5)
C12 C33 1.504(5)
C12 Zr1 2.541(3)
C13 C14 1.514(5)
C13 Zr1 2.508(3)
C15 Si1 1.846(4)
C16 Si1 1.846(4)
C17 Si1 1.861(4)
C18 C19 1.520(5)
C18 Al1 1.997(4)
C19 C35 1.515(4)
C19 C20 1.516(4)
C21 C22B 1.532(5)
C21 C22A 1.532(5)
C21 Al1 1.987(4)
C22A C23A 1.5399(11)
C22A C36A 1.5407(11)
C22B C23B 1.5399(11)
C22B C36B 1.5404(11)
C24 Al1 1.989(4)
C25 Si2 1.863(4)
C26 Si2 1.870(4)
C27 Si2 1.877(4)
